data_1530593
loop_
_publ_author_name
'Piotrowski, M.'
'Ptasiewicz-Bak, H.'
'Murasik, A.'

_publ_section_title
;
 The crystal structures of Ho F3 and Tb F3 by neutron diffraction
;
_journal_name_full 'Physica Status Solidi, Sectio A: Applied Research'
_journal_page_first 163
_journal_page_last 166
_journal_volume 55
_journal_year 1979
_chemical_formula_sum 'F3 Ho'
_chemical_name_systematic 'Ho F3'
_space_group_IT_number 62
_symmetry_space_group_name_Hall '-P 2ac 2n'
_symmetry_space_group_name_H-M 'P n m a'
_cell_angle_alpha 90
_cell_angle_beta 90
_cell_angle_gamma 90
_cell_formula_units_Z 4
_cell_length_a 6.404
_cell_length_b 6.875
_cell_length_c 4.379
_cell_volume 192.796
_citation_journal_id_ASTM PSSABA
_cod_data_source_file Piotrowski_PSSABA_1979_657.cif
_cod_data_source_block F3Ho1
_cod_original_cell_volume 192.7964
_cod_original_formula_sum 'F3 Ho1'
_cod_database_code 1530593

loop_
_symmetry_equiv_pos_as_xyz
x,y,z
-x+1/2,-y,z+1/2
x+1/2,-y+1/2,-z+1/2
-x,y+1/2,-z
-x,-y,-z
x-1/2,y,-z-1/2
-x-1/2,y-1/2,z-1/2
x,-y-1/2,z

loop_
_atom_site_label
_atom_site_type_symbol
_atom_site_fract_x
_atom_site_fract_y
_atom_site_fract_z
_atom_site_occupancy
_atom_site_U_iso_or_equiv
Ho1 Ho+3 0.367 0.25 0.059 1 0.0
F1 F-1 0.525 0.25 0.584 1 0.0
F2 F-1 0.166 0.066 0.377 1 0.0
